data_9000875
loop_
_publ_author_name
'Mortier, W. J.'

_publ_section_title
;
 Thermal stability of the stilbite-type framework: crystal structure of the
 dehydrated sodium/ammonium exchange form
;
_journal_name_full 'American Mineralogist'
_journal_page_first 414
_journal_page_last 419
_journal_volume 68
_journal_year 1983
_chemical_formula_sum 'Al4.67 Na2.984 O36 Si13.07'
_chemical_name_mineral Stilbite-Na
_space_group_IT_number 12
_symmetry_space_group_name_Hall '-C 2y'
_symmetry_space_group_name_H-M 'C 1 2/m 1'
_cell_angle_alpha 90
_cell_angle_beta 126.96
_cell_angle_gamma 90
_cell_length_a 13.570
_cell_length_b 18.260
_cell_length_c 11.320
_cell_formula_units_Z 2
_cell_volume 2241.321
_database_code_amcsd 0000894
_exptl_crystal_density_diffrn 1.686
_cod_original_formula_sum 'Na2.984 Al4.67 Si13.07 O36'
_cod_database_code 9000875

loop_
_space_group_symop_operation_xyz
x,y,z
1/2+x,1/2+y,z
x,-y,z
1/2+x,1/2-y,z
-x,y,-z
1/2-x,1/2+y,-z
-x,-y,-z
1/2-x,1/2-y,-z

loop_
_atom_site_aniso_label
_atom_site_aniso_U_11
_atom_site_aniso_U_22
_atom_site_aniso_U_33
_atom_site_aniso_U_12
_atom_site_aniso_U_13
_atom_site_aniso_U_23
Na2 0.30854 0.10980 0.29222 0.00000 0.18235 0.00000
Na3 0.14236 0.10980 0.16372 0.00000 0.09838 0.00000
Al1 0.01948 0.02365 0.01882 0.00100 0.01352 0.00100
Si1 0.01948 0.02365 0.01882 0.00100 0.01352 0.00100
Al2 0.01400 0.02365 0.01782 0.00010 0.00879 -0.00100
Si2 0.01400 0.02365 0.01782 0.00010 0.00879 -0.00100
Al3 0.02770 0.01689 0.03187 -0.00171 0.01933 -0.00017
Si3 0.02770 0.01689 0.03187 -0.00171 0.01933 -0.00017
Al4 0.01989 0.02027 0.02524 -0.00120 0.01525 -0.00042
Si4 0.01989 0.02027 0.02524 -0.00120 0.01525 -0.00042
Al5 0.02073 0.03209 0.02060 0.00000 0.01232 0.00000
Si5 0.02073 0.03209 0.02060 0.00000 0.01232 0.00000
O1 0.05956 0.04561 0.04145 -0.01806 0.03975 -0.01171
O2 0.02502 0.04392 0.03938 -0.00401 0.00894 0.01004
O3 0.06612 0.04561 0.04477 -0.01304 0.03627 -0.01757
O4 0.04944 0.04223 0.04145 0.01204 0.02435 0.01255
O5 0.04765 0.04392 0.04394 0.00802 0.01789 0.01757
O6 0.05242 0.04392 0.04145 -0.00301 0.02683 -0.01422
O7 0.04348 0.08615 0.05803 -0.01204 0.03478 -0.01925
O8 0.04050 0.03209 0.05927 -0.00602 0.03528 -0.00167
O9 0.04944 0.02534 0.05969 0.00000 0.03776 0.00000
O10 0.03395 0.04223 0.05471 0.00000 0.03230 0.00000

loop_
_atom_site_label
_atom_site_fract_x
_atom_site_fract_y
_atom_site_fract_z
_atom_site_occupancy
_atom_site_U_iso_or_equiv
Na1 0.23230 0.27800 -0.03390 0.18100 0.07726
Na2 0.00000 0.50000 0.50000 0.87000 ?
Na3 0.38600 0.50000 0.27020 0.69500 ?
Al1* 0.09600 0.20390 0.29180 0.02000 0.02533
Si1* 0.09600 0.20390 0.29180 0.05700 0.02533
Al2* 0.19360 0.29550 0.29540 0.01800 0.01520
Si2* 0.19360 0.29550 0.29540 0.04900 0.01520
Al1 0.99309 0.19272 0.25505 0.23500 ?
Si1 0.99309 0.19272 0.25505 0.65700 ?
Al2 0.26117 0.30682 0.25557 0.23700 ?
Si2 0.26117 0.30682 0.25557 0.66200 ?
Al3 0.20000 0.08843 0.49954 0.26300 ?
Si3 0.20000 0.08843 0.49954 0.73700 ?
Al4 0.11365 0.31659 0.50045 0.26300 ?
Si4 0.11365 0.31659 0.50045 0.73700 ?
Al5 0.00000 0.25007 0.00000 0.26300 ?
Si5 0.00000 0.25007 0.00000 0.73700 ?
O1 0.98040 0.19870 0.10180 1.00000 ?
O2 0.12030 0.30210 0.10500 1.00000 ?
O3 0.06170 0.26680 0.35570 1.00000 ?
O4 0.06930 0.11890 0.35000 1.00000 ?
O5 0.29270 0.25250 0.35350 1.00000 ?
O6 0.28120 0.37900 0.35210 1.00000 ?
O7 0.35130 0.21230 0.20540 1.00000 ?
O8 0.31820 0.11030 0.49960 1.00000 ?
O9 0.18710 0.00000 0.50280 1.00000 ?
O10 0.00000 0.34600 0.50000 1.00000 ?

loop_
_cod_related_entry_id
_cod_related_entry_database
_cod_related_entry_code
1 AMCSD 0000894
